data_4515247
loop_
_publ_author_name
'Li, Cheng-Peng'
'Zhou, Hang'
'Wang, Jia-Jun'
'Liu, Bo-Lan'
'Wang, Si'
'Yang, Xi'
'Wang, Zhong-Liang'
'Liu, Chun-Sen'
'Du, Miao'
'Zhou, Wuzong'

_publ_section_title
;
 Mechanism-Property Correlation in Coordination Polymer Crystals towards
 Design of Superior Sorbent.
;
_journal_name_full 'ACS applied materials &amp; interfaces'
_journal_paper_doi 10.1021/acsami.9b16386
_journal_year 2019
_chemical_formula_sum 'C23 H26 Ag B F4 N8 O2'
_chemical_formula_weight 641.20
_space_group_IT_number 14
_space_group_name_Hall '-P 2yn'
_space_group_name_H-M_alt 'P 1 21/n 1'
_symmetry_cell_setting monoclinic
_symmetry_space_group_name_H-M 'P 1 21/n 1'
_atom_sites_solution_hydrogens geom
_atom_sites_solution_primary direct
_atom_sites_solution_secondary difmap
_audit_creation_method SHELXL-97
_cell_angle_alpha 90.00
_cell_angle_beta 99.351(9)
_cell_angle_gamma 90.00
_cell_formula_units_Z 4
_cell_length_a 17.181(9)
_cell_length_b 8.894(5)
_cell_length_c 18.218(9)
_cell_measurement_reflns_used 1838
_cell_measurement_temperature 296(2)
_cell_measurement_theta_max 20.48
_cell_measurement_theta_min 2.40
_cell_volume 2747(3)
_computing_cell_refinement 'Bruker SMART'
_computing_data_collection 'Bruker SMART'
_computing_data_reduction 'Bruker SAINT'
_computing_molecular_graphics 'Bruker SHELXTL'
_computing_publication_material 'Bruker SHELXTL'
_computing_structure_refinement 'SHELXL-97 (Sheldrick, 1997)'
_computing_structure_solution 'SHELXS-97 (Sheldrick, 1990)'
_diffrn_ambient_temperature 296(2)
_diffrn_measured_fraction_theta_full 1.000
_diffrn_measured_fraction_theta_max 1.000
_diffrn_measurement_device_type 'CCD area detector'
_diffrn_measurement_method 'phi and omega scans'
_diffrn_radiation_monochromator graphite
_diffrn_radiation_source 'fine-focus sealed tube'
_diffrn_radiation_type MoK\a
_diffrn_radiation_wavelength 0.71073
_diffrn_reflns_av_R_equivalents 0.0635
_diffrn_reflns_av_sigmaI/netI 0.0810
_diffrn_reflns_limit_h_max 20
_diffrn_reflns_limit_h_min -18
_diffrn_reflns_limit_k_max 7
_diffrn_reflns_limit_k_min -10
_diffrn_reflns_limit_l_max 17
_diffrn_reflns_limit_l_min -21
_diffrn_reflns_number 13589
_diffrn_reflns_theta_full 25.03
_diffrn_reflns_theta_max 25.03
_diffrn_reflns_theta_min 1.51
_exptl_absorpt_coefficient_mu 0.797
_exptl_absorpt_correction_T_max 0.8568
_exptl_absorpt_correction_T_min 0.8076
_exptl_absorpt_correction_type multi-scan
_exptl_absorpt_process_details SADABS
_exptl_crystal_colour COLORLESS
_exptl_crystal_density_diffrn 1.550
_exptl_crystal_density_meas ?
_exptl_crystal_density_method 'not measured'
_exptl_crystal_description BLOCK
_exptl_crystal_F_000 1296
_exptl_crystal_size_max 0.28
_exptl_crystal_size_mid 0.22
_exptl_crystal_size_min 0.20
_refine_diff_density_max 0.503
_refine_diff_density_min -0.468
_refine_diff_density_rms 0.084
_refine_ls_extinction_method none
_refine_ls_goodness_of_fit_ref 1.025
_refine_ls_hydrogen_treatment mixed
_refine_ls_matrix_type full
_refine_ls_number_parameters 352
_refine_ls_number_reflns 4857
_refine_ls_number_restraints 20
_refine_ls_restrained_S_all 1.077
_refine_ls_R_factor_all 0.1206
_refine_ls_R_factor_gt 0.0549
_refine_ls_shift/su_max 0.000
_refine_ls_shift/su_mean 0.000
_refine_ls_structure_factor_coef Fsqd
_refine_ls_weighting_details 'calc w=1/[\s^2^(Fo^2^)+(0.0730P)^2^+0.0000P] where P=(Fo^2^+2Fc^2^)/3'
_refine_ls_weighting_scheme calc
_refine_ls_wR_factor_gt 0.1265
_refine_ls_wR_factor_ref 0.1572
_reflns_number_gt 2650
_reflns_number_total 4857
_reflns_threshold_expression >2sigma(I)
_cod_data_source_file am9b16386_si_002.cif
_cod_data_source_block 334_BF4
_cod_depositor_comments
;
The following automatic conversions were performed:

data item '_exptl_absorpt_correction_type' value 'MULTI-SCAN' was
changed to 'multi-scan' in accordance with the
/home/data/users/saulius/crontab/automatic-downloads/rss-feeds/ACS/lib/dictionaries/cif_core.dic
dictionary named 'cif_core.dic' version 2.4.2 last updated on
2011-04-26.

data item '_symmetry_cell_setting' value 'Monoclinic' was changed to
'monoclinic' in accordance with the
/home/data/users/saulius/crontab/automatic-downloads/rss-feeds/ACS/lib/dictionaries/cif_core.dic
dictionary named 'cif_core.dic' version 2.4.2 last updated on
2011-04-26.

data item '_exptl_crystal_density_meas' value 'NONE' was changed to
'?' -- the value is perceived as not measured.

Automatic conversion script
Id: cif_fix_values 6909 2019-04-08 15:41:33Z antanas 
;
_cod_original_sg_symbol_H-M P2(1)/n
_cod_database_code 4515247

loop_
_symmetry_equiv_pos_as_xyz
'x, y, z'
'-x+1/2, y+1/2, -z+1/2'
'-x, -y, -z'
'x-1/2, -y-1/2, z-1/2'

loop_
_atom_site_label
_atom_site_type_symbol
_atom_site_fract_x
_atom_site_fract_y
_atom_site_fract_z
_atom_site_U_iso_or_equiv
_atom_site_adp_type
_atom_site_occupancy
_atom_site_symmetry_multiplicity
_atom_site_calc_flag
_atom_site_refinement_flags
Ag1 Ag 0.87334(3) 0.26704(6) 0.64036(3) 0.0577(2) Uani 1 1 d .
B1 B 0.8651(7) -0.0084(16) 0.1082(6) 0.079(3) Uani 1 1 d .
F1 F 0.8547(4) 0.0315(8) 0.0362(3) 0.144(3) Uani 1 1 d .
F2 F 0.9200(5) -0.1107(9) 0.1249(3) 0.160(3) Uani 1 1 d .
F3 F 0.7964(5) -0.0683(11) 0.1197(4) 0.184(4) Uani 1 1 d .
F4 F 0.8750(5) 0.1077(9) 0.1522(4) 0.169(3) Uani 1 1 d .
N1 N 0.9921(3) 0.7329(7) 0.3527(3) 0.0633(18) Uani 1 1 d .
N2 N 0.8716(3) 0.4890(7) 0.5057(3) 0.0507(15) Uani 1 1 d .
N3 N 0.8370(3) 0.4792(6) 0.5688(3) 0.0469(14) Uani 1 1 d .
N4 N 0.8018(3) 0.6933(6) 0.5152(3) 0.0415(13) Uani 1 1 d .
N5 N 0.6755(4) 0.6943(7) 0.7551(3) 0.0578(16) Uani 1 1 d .
N6 N 0.8008(4) 1.0987(7) 0.5529(3) 0.0611(16) Uani 1 1 d .
C1 C 0.9599(4) 0.6823(8) 0.4104(3) 0.0506(18) Uani 1 1 d .
H1 H 0.9931 0.6486 0.4526 0.061 Uiso 1 1 calc R
C2 C 0.9440(5) 0.7805(12) 0.2934(4) 0.095(3) Uani 1 1 d .
H2 H 0.9658 0.8174 0.2536 0.114 Uiso 1 1 calc R
C3 C 0.8641(5) 0.7783(13) 0.2877(5) 0.111(4) Uani 1 1 d .
H3 H 0.8324 0.8110 0.2443 0.133 Uiso 1 1 calc R
C4 C 0.8305(5) 0.7274(11) 0.3465(4) 0.085(3) Uani 1 1 d .
H4 H 0.7760 0.7261 0.3440 0.102 Uiso 1 1 calc R
C5 C 0.8798(4) 0.6781(8) 0.4096(3) 0.0512(18) Uani 1 1 d .
C6 C 0.8514(4) 0.6186(8) 0.4757(3) 0.0452(17) Uani 1 1 d .
C7 C 0.7959(3) 0.6008(7) 0.5735(3) 0.0390(15) Uani 1 1 d .
C8 C 0.7529(4) 0.6342(7) 0.6353(3) 0.0447(16) Uani 1 1 d .
C9 C 0.7861(4) 0.5942(8) 0.7068(3) 0.0560(19) Uani 1 1 d .
H9 H 0.8349 0.5467 0.7161 0.067 Uiso 1 1 calc R
C10 C 0.7452(4) 0.6262(9) 0.7641(4) 0.061(2) Uani 1 1 d .
H10 H 0.7678 0.5984 0.8121 0.073 Uiso 1 1 calc R
C11 C 0.6441(4) 0.7312(8) 0.6862(4) 0.061(2) Uani 1 1 d .
H11 H 0.5956 0.7798 0.6788 0.073 Uiso 1 1 calc R
C12 C 0.6792(4) 0.7018(9) 0.6251(4) 0.058(2) Uani 1 1 d .
H12 H 0.6539 0.7269 0.5776 0.069 Uiso 1 1 calc R
C13 C 0.7776(4) 0.8476(8) 0.5079(3) 0.0469(17) Uani 1 1 d .
C14 C 0.7146(4) 0.8925(9) 0.4562(4) 0.060(2) Uani 1 1 d .
H14 H 0.6853 0.8240 0.4244 0.072 Uiso 1 1 calc R
C15 C 0.6966(5) 1.0454(10) 0.4536(4) 0.072(2) Uani 1 1 d .
H15 H 0.6548 1.0814 0.4191 0.087 Uiso 1 1 calc R
C16 C 0.7401(5) 1.1412(10) 0.5013(4) 0.069(2) Uani 1 1 d .
H16 H 0.7271 1.2427 0.4981 0.083 Uiso 1 1 calc R
C17 C 0.8191(4) 0.9522(8) 0.5545(3) 0.0482(17) Uani 1 1 d .
H17 H 0.8618 0.9195 0.5888 0.058 Uiso 1 1 calc R
O2 O 1.0475(5) 0.2457(13) 0.3639(9) 0.278(9) Uani 1 1 d D
N8 N 0.9178(5) 0.2326(13) 0.3465(5) 0.142(4) Uani 1 1 d D
C21 C 0.9845(7) 0.2867(15) 0.3270(7) 0.196(8) Uani 1 1 d D
H21 H 0.9832 0.3525 0.2872 0.236 Uiso 1 1 calc R
C22 C 0.9258(11) 0.1458(19) 0.4103(8) 0.308(15) Uani 1 1 d D
H22A H 0.8961 0.1906 0.4449 0.462 Uiso 1 1 d R
H22B H 0.9804 0.1406 0.4323 0.462 Uiso 1 1 d R
H22C H 0.9063 0.0462 0.3980 0.462 Uiso 1 1 d R
C23 C 0.8458(7) 0.275(2) 0.3112(9) 0.41(2) Uani 1 1 d D
H23A H 0.8284 0.3588 0.3374 0.618 Uiso 1 1 d R
H23B H 0.8091 0.1934 0.3108 0.618 Uiso 1 1 d R
H23C H 0.8489 0.3039 0.2610 0.618 Uiso 1 1 d R
O1 O 0.0385(9) 0.4662(18) 0.1784(9) 0.330(10) Uani 1 1 d D
N7 N 0.0465(6) 0.2739(14) 0.0987(7) 0.151(5) Uani 1 1 d D
C18 C 0.0288(8) 0.4149(16) 0.1176(9) 0.34(2) Uani 1 1 d D
H18 H 0.0068 0.4782 0.0792 0.410 Uiso 1 1 calc R
C19 C 0.0248(13) 0.241(2) 0.0236(8) 0.38(2) Uani 1 1 d D
H19A H 0.0041 0.1401 0.0190 0.570 Uiso 1 1 d R
H19B H 0.0700 0.2473 -0.0009 0.570 Uiso 1 1 d R
H19C H -0.0149 0.3098 0.0011 0.570 Uiso 1 1 d R
C20 C 0.0787(9) 0.1665(17) 0.1464(11) 0.35(2) Uani 1 1 d D
H20A H 0.0892 0.2078 0.1957 0.519 Uiso 1 1 d R
H20B H 0.1270 0.1314 0.1324 0.519 Uiso 1 1 d R
H20C H 0.0424 0.0841 0.1454 0.519 Uiso 1 1 d R

loop_
_atom_site_aniso_label
_atom_site_aniso_U_11
_atom_site_aniso_U_22
_atom_site_aniso_U_33
_atom_site_aniso_U_23
_atom_site_aniso_U_13
_atom_site_aniso_U_12
Ag1 0.0611(4) 0.0645(4) 0.0544(3) 0.0097(3) 0.0302(3) -0.0009(3)
B1 0.085(8) 0.097(9) 0.056(6) 0.017(6) 0.014(6) -0.003(7)
F1 0.162(6) 0.187(7) 0.087(4) 0.063(4) 0.034(4) 0.055(5)
F2 0.204(7) 0.184(8) 0.093(4) 0.055(4) 0.029(4) 0.100(6)
F3 0.151(7) 0.243(10) 0.156(6) 0.050(6) 0.018(5) -0.059(7)
F4 0.222(9) 0.138(7) 0.136(6) -0.037(5) -0.002(5) -0.016(6)
N1 0.048(3) 0.096(5) 0.052(3) 0.024(3) 0.025(3) 0.012(3)
N2 0.053(3) 0.065(4) 0.041(3) 0.011(3) 0.027(3) 0.015(3)
N3 0.052(3) 0.050(4) 0.043(3) 0.006(3) 0.021(3) 0.009(3)
N4 0.041(3) 0.051(4) 0.036(3) 0.004(2) 0.017(2) 0.006(3)
N5 0.062(4) 0.073(4) 0.045(3) 0.001(3) 0.025(3) 0.012(3)
N6 0.074(5) 0.049(4) 0.061(4) 0.004(3) 0.014(3) 0.013(3)
C1 0.047(4) 0.069(5) 0.039(4) 0.011(3) 0.018(3) 0.010(4)
C2 0.064(5) 0.173(10) 0.056(5) 0.053(5) 0.031(4) 0.025(6)
C3 0.072(6) 0.211(13) 0.052(5) 0.059(6) 0.018(4) 0.027(7)
C4 0.054(5) 0.147(9) 0.058(5) 0.041(5) 0.022(4) 0.026(5)
C5 0.043(4) 0.073(5) 0.042(4) 0.017(3) 0.020(3) 0.011(4)
C6 0.038(4) 0.064(5) 0.038(3) 0.007(3) 0.019(3) 0.011(3)
C7 0.038(4) 0.047(4) 0.035(3) 0.001(3) 0.016(3) 0.007(3)
C8 0.050(4) 0.048(4) 0.040(4) 0.002(3) 0.018(3) 0.007(3)
C9 0.050(4) 0.076(6) 0.045(4) -0.001(4) 0.017(3) 0.020(4)
C10 0.057(5) 0.085(6) 0.041(4) -0.001(4) 0.012(4) 0.011(4)
C11 0.041(4) 0.084(6) 0.061(5) -0.002(4) 0.021(3) 0.022(4)
C12 0.053(4) 0.082(6) 0.040(4) 0.001(3) 0.013(3) 0.013(4)
C13 0.045(4) 0.054(5) 0.045(4) 0.008(3) 0.019(3) 0.010(4)
C14 0.060(5) 0.062(6) 0.054(4) 0.003(4) -0.004(4) 0.007(4)
C15 0.074(6) 0.072(6) 0.063(5) 0.010(4) -0.012(4) 0.011(5)
C16 0.077(6) 0.061(6) 0.072(5) 0.017(5) 0.018(5) 0.021(5)
C17 0.042(4) 0.055(5) 0.048(4) 0.006(3) 0.008(3) 0.004(4)
O2 0.105(8) 0.201(14) 0.48(3) 0.074(12) -0.086(11) 0.002(7)
N8 0.114(8) 0.208(13) 0.111(8) -0.062(8) 0.033(7) 0.002(8)
C21 0.187(18) 0.24(2) 0.177(16) 0.091(13) 0.071(14) -0.002(16)
C22 0.46(4) 0.32(3) 0.20(2) -0.10(2) 0.19(2) -0.15(3)
C23 0.134(14) 0.73(6) 0.32(3) -0.34(3) -0.131(16) 0.21(2)
O1 0.28(2) 0.219(17) 0.49(3) -0.010(19) 0.064(18) -0.047(14)
N7 0.098(8) 0.139(12) 0.218(14) 0.005(10) 0.026(8) -0.021(8)
C18 0.16(2) 0.34(4) 0.50(5) -0.22(3) -0.03(2) -0.11(2)
C19 0.30(3) 0.68(6) 0.19(2) -0.18(3) 0.12(2) -0.21(3)
C20 0.125(16) 0.16(2) 0.68(5) -0.02(3) -0.14(2) -0.007(13)

loop_
_atom_type_symbol
_atom_type_description
_atom_type_scat_dispersion_real
_atom_type_scat_dispersion_imag
_atom_type_scat_source
C C 0.0033 0.0016 'International Tables Vol C Tables 4.2.6.8 and 6.1.1.4'
H H 0.0000 0.0000 'International Tables Vol C Tables 4.2.6.8 and 6.1.1.4'
N N 0.0061 0.0033 'International Tables Vol C Tables 4.2.6.8 and 6.1.1.4'
O O 0.0106 0.0060 'International Tables Vol C Tables 4.2.6.8 and 6.1.1.4'
F F 0.0171 0.0103 'International Tables Vol C Tables 4.2.6.8 and 6.1.1.4'
B B 0.0013 0.0007 'International Tables Vol C Tables 4.2.6.8 and 6.1.1.4'
Ag Ag -0.8971 1.1015 'International Tables Vol C Tables 4.2.6.8 and 6.1.1.4'

loop_
_geom_angle_atom_site_label_1
_geom_angle_atom_site_label_2
_geom_angle_atom_site_label_3
_geom_angle
_geom_angle_site_symmetry_1
_geom_angle_site_symmetry_3
N1 Ag1 N5 117.1(2) 3_766 2_646
N1 Ag1 N3 101.96(19) 3_766 .
N5 Ag1 N3 126.5(2) 2_646 .
N1 Ag1 N6 116.7(2) 3_766 1_545
N5 Ag1 N6 98.9(2) 2_646 1_545
N3 Ag1 N6 94.1(2) . 1_545
F4 B1 F2 113.0(10) . .
F4 B1 F1 112.0(11) . .
F2 B1 F1 112.8(9) . .
F4 B1 F3 104.4(10) . .
F2 B1 F3 107.8(11) . .
F1 B1 F3 106.1(9) . .
C2 N1 C1 117.7(6) . .
C2 N1 Ag1 122.5(5) . 3_766
C1 N1 Ag1 119.8(4) . 3_766
C6 N2 N3 106.6(5) . .
C7 N3 N2 108.3(5) . .
C7 N3 Ag1 137.5(4) . .
N2 N3 Ag1 114.0(4) . .
C7 N4 C6 104.3(5) . .
C7 N4 C13 126.5(5) . .
C6 N4 C13 127.5(5) . .
C11 N5 C10 116.8(6) . .
C11 N5 Ag1 124.7(5) . 2_656
C10 N5 Ag1 118.0(4) . 2_656
C17 N6 C16 116.2(7) . .
C17 N6 Ag1 120.1(5) . 1_565
C16 N6 Ag1 123.7(5) . 1_565
N1 C1 C5 122.7(6) . .
N1 C1 H1 118.7 . .
C5 C1 H1 118.7 . .
N1 C2 C3 123.3(7) . .
N1 C2 H2 118.3 . .
C3 C2 H2 118.3 . .
C2 C3 C4 119.4(7) . .
C2 C3 H3 120.3 . .
C4 C3 H3 120.3 . .
C3 C4 C5 118.3(7) . .
C3 C4 H4 120.9 . .
C5 C4 H4 120.9 . .
C1 C5 C4 118.5(6) . .
C1 C5 C6 117.8(6) . .
C4 C5 C6 123.7(6) . .
N2 C6 N4 110.8(5) . .
N2 C6 C5 124.3(6) . .
N4 C6 C5 124.9(6) . .
N3 C7 N4 109.9(5) . .
N3 C7 C8 124.3(5) . .
N4 C7 C8 125.8(6) . .
C9 C8 C12 117.8(6) . .
C9 C8 C7 119.2(6) . .
C12 C8 C7 123.0(5) . .
C10 C9 C8 118.5(6) . .
C10 C9 H9 120.7 . .
C8 C9 H9 120.7 . .
N5 C10 C9 124.1(6) . .
N5 C10 H10 118.0 . .
C9 C10 H10 118.0 . .
N5 C11 C12 123.8(6) . .
N5 C11 H11 118.1 . .
C12 C11 H11 118.1 . .
C11 C12 C8 119.0(6) . .
C11 C12 H12 120.5 . .
C8 C12 H12 120.5 . .
C14 C13 C17 119.8(7) . .
C14 C13 N4 121.8(6) . .
C17 C13 N4 118.4(6) . .
C13 C14 C15 116.9(7) . .
C13 C14 H14 121.5 . .
C15 C14 H14 121.5 . .
C16 C15 C14 119.7(7) . .
C16 C15 H15 120.1 . .
C14 C15 H15 120.1 . .
N6 C16 C15 124.0(8) . .
N6 C16 H16 118.0 . .
C15 C16 H16 118.0 . .
N6 C17 C13 123.2(6) . .
N6 C17 H17 118.4 . .
C13 C17 H17 118.4 . .
C21 N8 C23 122.0(9) . .
C21 N8 C22 116.7(8) . .
C23 N8 C22 120.9(8) . .
O2 C21 N8 117.5(9) . .
O2 C21 H21 121.2 . .
N8 C21 H21 121.2 . .
N8 C22 H22A 109.2 . .
N8 C22 H22B 109.6 . .
H22A C22 H22B 109.5 . .
N8 C22 H22C 109.6 . .
H22A C22 H22C 109.5 . .
H22B C22 H22C 109.5 . .
N8 C23 H23A 108.4 . .
N8 C23 H23B 110.1 . .
H23A C23 H23B 109.5 . .
N8 C23 H23C 109.9 . .
H23A C23 H23C 109.5 . .
H23B C23 H23C 109.5 . .
C20 N7 C18 125.5(9) . .
C20 N7 C19 120.0(9) . .
C18 N7 C19 114.5(8) . .
O1 C18 N7 126.4(13) . .
O1 C18 H18 116.8 . .
N7 C18 H18 116.8 . .
N7 C19 H19A 108.8 . .
N7 C19 H19B 109.6 . .
H19A C19 H19B 109.5 . .
N7 C19 H19C 110.0 . .
H19A C19 H19C 109.5 . .
H19B C19 H19C 109.5 . .
N7 C20 H20A 109.1 . .
N7 C20 H20B 110.0 . .
H20A C20 H20B 109.5 . .
N7 C20 H20C 109.4 . .
H20A C20 H20C 109.5 . .
H20B C20 H20C 109.5 . .

loop_
_geom_bond_atom_site_label_1
_geom_bond_atom_site_label_2
_geom_bond_distance
_geom_bond_site_symmetry_2
Ag1 N1 2.295(6) 3_766
Ag1 N5 2.296(5) 2_646
Ag1 N3 2.321(5) .
Ag1 N6 2.384(6) 1_545
B1 F4 1.301(13) .
B1 F2 1.310(13) .
B1 F1 1.342(10) .
B1 F3 1.343(12) .
N1 C2 1.318(9) .
N1 C1 1.343(8) .
N1 Ag1 2.295(6) 3_766
N2 C6 1.298(8) .
N2 N3 1.379(6) .
N3 C7 1.302(7) .
N4 C7 1.360(7) .
N4 C6 1.374(7) .
N4 C13 1.434(8) .
N5 C11 1.324(9) .
N5 C10 1.328(8) .
N5 Ag1 2.296(5) 2_656
N6 C17 1.340(8) .
N6 C16 1.341(9) .
N6 Ag1 2.384(6) 1_565
C1 C5 1.373(8) .
C1 H1 0.9300 .
C2 C3 1.360(11) .
C2 H2 0.9300 .
C3 C4 1.374(11) .
C3 H3 0.9300 .
C4 C5 1.384(9) .
C4 H4 0.9300 .
C5 C6 1.469(8) .
C7 C8 1.474(8) .
C8 C9 1.381(8) .
C8 C12 1.387(9) .
C9 C10 1.380(9) .
C9 H9 0.9300 .
C10 H10 0.9300 .
C11 C12 1.375(9) .
C11 H11 0.9300 .
C12 H12 0.9300 .
C13 C14 1.374(9) .
C13 C17 1.378(9) .
C14 C15 1.394(10) .
C14 H14 0.9300 .
C15 C16 1.353(11) .
C15 H15 0.9300 .
C16 H16 0.9300 .
C17 H17 0.9300 .
O2 C21 1.233(9) .
N8 C21 1.343(8) .
N8 C23 1.351(8) .
N8 C22 1.383(8) .
C21 H21 0.9300 .
C22 H22A 0.9600 .
C22 H22B 0.9600 .
C22 H22C 0.9600 .
C23 H23A 0.9600 .
C23 H23B 0.9600 .
C23 H23C 0.9600 .
O1 C18 1.184(10) .
N7 C20 1.348(9) .
N7 C18 1.349(9) .
N7 C19 1.391(9) .
C18 H18 0.9300 .
C19 H19A 0.9600 .
C19 H19B 0.9600 .
C19 H19C 0.9600 .
C20 H20A 0.9600 .
C20 H20B 0.9600 .
C20 H20C 0.9600 .

loop_
_geom_torsion_atom_site_label_1
_geom_torsion_atom_site_label_2
_geom_torsion_atom_site_label_3
_geom_torsion_atom_site_label_4
_geom_torsion
_geom_torsion_site_symmetry_1
C6 N2 N3 C7 1.6(7) .
C6 N2 N3 Ag1 -174.3(4) .
N1 Ag1 N3 C7 -126.8(7) 3_766
N5 Ag1 N3 C7 10.5(8) 2_646
N6 Ag1 N3 C7 114.8(7) 1_545
N1 Ag1 N3 N2 47.4(4) 3_766
N5 Ag1 N3 N2 -175.3(4) 2_646
N6 Ag1 N3 N2 -71.0(4) 1_545
C2 N1 C1 C5 0.2(12) .
Ag1 N1 C1 C5 -179.5(6) 3_766
C1 N1 C2 C3 -1.1(15) .
Ag1 N1 C2 C3 178.5(8) 3_766
N1 C2 C3 C4 1.4(17) .
C2 C3 C4 C5 -0.8(16) .
N1 C1 C5 C4 0.4(12) .
N1 C1 C5 C6 179.3(7) .
C3 C4 C5 C1 0.0(13) .
C3 C4 C5 C6 -178.9(9) .
N3 N2 C6 N4 -2.5(7) .
N3 N2 C6 C5 176.1(6) .
C7 N4 C6 N2 2.4(7) .
C13 N4 C6 N2 168.4(6) .
C7 N4 C6 C5 -176.1(6) .
C13 N4 C6 C5 -10.1(10) .
C1 C5 C6 N2 -52.9(10) .
C4 C5 C6 N2 126.0(9) .
C1 C5 C6 N4 125.4(7) .
C4 C5 C6 N4 -55.7(11) .
N2 N3 C7 N4 -0.1(7) .
Ag1 N3 C7 N4 174.3(4) .
N2 N3 C7 C8 -177.5(6) .
Ag1 N3 C7 C8 -3.0(10) .
C6 N4 C7 N3 -1.3(7) .
C13 N4 C7 N3 -167.6(6) .
C6 N4 C7 C8 176.0(6) .
C13 N4 C7 C8 9.7(10) .
N3 C7 C8 C9 37.7(10) .
N4 C7 C8 C9 -139.2(7) .
N3 C7 C8 C12 -140.9(7) .
N4 C7 C8 C12 42.2(10) .
C12 C8 C9 C10 -1.4(11) .
C7 C8 C9 C10 180.0(6) .
C11 N5 C10 C9 0.8(11) .
Ag1 N5 C10 C9 -171.2(6) 2_656
C8 C9 C10 N5 -0.3(12) .
C10 N5 C11 C12 0.6(11) .
Ag1 N5 C11 C12 172.0(6) 2_656
N5 C11 C12 C8 -2.3(12) .
C9 C8 C12 C11 2.6(11) .
C7 C8 C12 C11 -178.8(7) .
C7 N4 C13 C14 -111.3(7) .
C6 N4 C13 C14 85.6(8) .
C7 N4 C13 C17 68.4(8) .
C6 N4 C13 C17 -94.7(8) .
C17 C13 C14 C15 0.7(10) .
N4 C13 C14 C15 -179.6(6) .
C13 C14 C15 C16 -0.7(12) .
C17 N6 C16 C15 1.7(11) .
Ag1 N6 C16 C15 -177.1(6) 1_565
C14 C15 C16 N6 -0.5(13) .
C16 N6 C17 C13 -1.8(10) .
Ag1 N6 C17 C13 177.2(5) 1_565
C14 C13 C17 N6 0.6(10) .
N4 C13 C17 N6 -179.1(5) .
C23 N8 C21 O2 177.6(11) .
C22 N8 C21 O2 5.4(16) .
C20 N7 C18 O1 0(2) .
C19 N7 C18 O1 176.5(13) .
